data_4066488
loop_
_publ_author_name
'Chen, Shu-Jian'
'Xue, Zi-Ling'

_publ_section_title
;
 Preparation of the Alkyl Complex Ta(&#x2550;NSiMe3)[N(SiMe3)2](CH2But)2.
 Preferential Oxygen Insertion in Its Reaction with O2and a Ligand
 Exchange in the Alkoxide Ta(&#x2550;NSiMe3)[N(SiMe3)2](OCH2But)2&#x2020;
;
_journal_issue 21
_journal_name_full Organometallics
_journal_page_first 5579
_journal_paper_doi 10.1021/om100493s
_journal_volume 29
_journal_year 2010
_chemical_formula_moiety 'C36 H84 N2 O6 Si2 Ta2'
_chemical_formula_sum 'C36 H84 N2 O6 Si2 Ta2'
_chemical_formula_weight 1059.13
_chemical_name_common 'Silylamido Alkoxy Tantalum'
_chemical_name_systematic
; 
Silylamido Alkoxy Tantalum
;
_space_group_IT_number 1
_symmetry_cell_setting triclinic
_symmetry_space_group_name_Hall 'P 1'
_symmetry_space_group_name_H-M 'P 1'
_atom_sites_solution_hydrogens geom
_atom_sites_solution_primary direct
_atom_sites_solution_secondary difmap
_audit_creation_method SHELXL-97
_cell_angle_alpha 118.746(10)
_cell_angle_beta 90.464(11)
_cell_angle_gamma 108.076(10)
_cell_formula_units_Z 1
_cell_length_a 10.542(5)
_cell_length_b 11.854(6)
_cell_length_c 11.890(6)
_cell_measurement_temperature 173(2)
_cell_measurement_theta_max 28.29
_cell_measurement_theta_min 1.99
_cell_volume 1216.2(11)
_computing_cell_refinement 'SMART, Bruker (2000)'
_computing_data_collection 'SMART, Bruker (2000)'
_computing_data_reduction 'SHELXS-97 (Sheldrick, 2008)'
_computing_molecular_graphics 'SHELXL-97 (Sheldrick, 1997)'
_computing_publication_material 'SHELXTL, Bruker (2000)'
_computing_structure_refinement 'SHELXL-97 (Sheldrick, 2008)'
_computing_structure_solution 'SHELXS-97 (Sheldrick, 2008)'
_diffrn_ambient_temperature 173(2)
_diffrn_measured_fraction_theta_full 0.901
_diffrn_measured_fraction_theta_max 0.901
_diffrn_radiation_monochromator graphite
_diffrn_radiation_source 'fine-focus sealed tube'
_diffrn_radiation_type MoK\a
_diffrn_radiation_wavelength 0.71073
_diffrn_reflns_av_R_equivalents 0.0187
_diffrn_reflns_av_sigmaI/netI 0.0318
_diffrn_reflns_limit_h_max 13
_diffrn_reflns_limit_h_min -13
_diffrn_reflns_limit_k_max 15
_diffrn_reflns_limit_k_min -15
_diffrn_reflns_limit_l_max 15
_diffrn_reflns_limit_l_min -15
_diffrn_reflns_number 12849
_diffrn_reflns_theta_full 28.29
_diffrn_reflns_theta_max 28.29
_diffrn_reflns_theta_min 1.99
_exptl_absorpt_coefficient_mu 4.581
_exptl_absorpt_correction_T_max 0.4610
_exptl_absorpt_correction_T_min 0.3403
_exptl_absorpt_correction_type multi-scan
_exptl_absorpt_process_details 'SADABS, Bruker (2000)'
_exptl_crystal_colour colorless
_exptl_crystal_density_diffrn 1.446
_exptl_crystal_density_method 'not measured'
_exptl_crystal_description fragment
_exptl_crystal_F_000 536
_exptl_crystal_size_max 0.30
_exptl_crystal_size_mid 0.20
_exptl_crystal_size_min 0.20
_refine_diff_density_max 1.685
_refine_diff_density_min -0.662
_refine_diff_density_rms 0.094
_refine_ls_abs_structure_details 'Flack H D (1983), Acta Cryst. A39, 876-881'
_refine_ls_abs_structure_Flack 0.00
_refine_ls_extinction_method none
_refine_ls_goodness_of_fit_ref 0.587
_refine_ls_hydrogen_treatment mixed
_refine_ls_matrix_type full
_refine_ls_number_parameters 457
_refine_ls_number_reflns 9707
_refine_ls_number_restraints 3
_refine_ls_restrained_S_all 0.587
_refine_ls_R_factor_all 0.0224
_refine_ls_R_factor_gt 0.0213
_refine_ls_shift/su_max 1.008
_refine_ls_shift/su_mean 0.171
_refine_ls_structure_factor_coef Fsqd
_refine_ls_weighting_details 'calc w=1/[\s^2^(Fo^2^)+(0.1000P)^2^+0.8909P] where P=(Fo^2^+2Fc^2^)/3'
_refine_ls_weighting_scheme calc
_refine_ls_wR_factor_gt 0.0649
_refine_ls_wR_factor_ref 0.0676
_reflns_number_gt 9315
_reflns_number_total 9707
_reflns_threshold_expression >2sigma(I)
_cod_data_source_file om100493s_si_002.cif
_cod_data_source_block compound_4
_cod_depositor_comments
;
The following automatic conversions were performed:

'_symmetry_cell_setting' value 'Triclinic' changed to 'triclinic'
according to /home/saulius/struct/CIF-dictionaries/cif_core.dic
dictionary named 'cif_core.dic' version 2.4.1 from 2010-06-29.

Automatic conversion script
Id: cif_fix_values 1715 2011-07-08 13:25:40Z adriana 
;
_cod_original_cell_volume 1216.3(10)
_cod_original_sg_symbol_H-M P-1
_cod_database_code 4066488

loop_
_symmetry_equiv_pos_as_xyz
'x, y, z'

loop_
_atom_site_label
_atom_site_type_symbol
_atom_site_fract_x
_atom_site_fract_y
_atom_site_fract_z
_atom_site_U_iso_or_equiv
_atom_site_adp_type
_atom_site_occupancy
_atom_site_symmetry_multiplicity
_atom_site_calc_flag
_atom_site_refinement_flags
_atom_site_disorder_assembly
_atom_site_disorder_group
Ta1 Ta 0.892334(11) -0.014330(10) 0.614481(10) 0.02029(7) Uani 1 1 d . A 1
Ta2 Ta 0.936025(10) 0.237304(10) 0.578575(10) 0.02032(7) Uani 1 1 d . A 1
O1 O 1.0589(8) 0.0282(8) 0.7225(6) 0.0417(19) Uani 1 1 d . A 1
O2 O 0.7811(11) -0.1099(10) 0.6890(10) 0.039(3) Uani 1 1 d . A 1
O3 O 0.8211(8) -0.1735(7) 0.4476(6) 0.0343(17) Uani 1 1 d . A 1
O4 O 0.7776(7) 0.2019(8) 0.4764(7) 0.0377(17) Uani 1 1 d . A 1
O5 O 1.0511(11) 0.3388(11) 0.5095(10) 0.039(3) Uani 1 1 d . A 1
O6 O 1.0068(7) 0.3968(6) 0.7495(6) 0.0281(15) Uani 1 1 d . A 1
N1 N 1.0088(10) 0.0964(12) 0.5263(10) 0.026(2) Uani 1 1 d . A 1
N2 N 0.8200(9) 0.1357(11) 0.6672(9) 0.018(2) Uani 1 1 d . A 1
Si1 Si 1.1471(3) 0.0661(3) 0.4498(3) 0.0244(6) Uani 1 1 d . A 1
Si2 Si 0.6835(3) 0.1575(3) 0.7434(2) 0.0264(6) Uani 1 1 d . A 1
C1 C 1.1304(7) 0.0008(8) 0.7889(7) 0.036(2) Uani 0.70(2) 1 d P A 1
H1A H 1.2021 -0.0238 0.7433 0.043 Uiso 0.70(2) 1 calc PR A 1
H1B H 1.0726 -0.0787 0.7923 0.043 Uiso 0.70(2) 1 calc PR A 1
C2 C 1.1964(10) 0.1232(10) 0.9325(8) 0.035(2) Uani 1 1 d . . .
C3 C 1.3169(9) 0.2376(9) 0.9461(15) 0.128(6) Uani 1.21(3) 1 d P A 1
H3A H 1.3710 0.2009 0.8832 0.193 Uiso 1.21(3) 1 calc PR A 1
H3B H 1.3700 0.2866 1.0326 0.193 Uiso 1.21(3) 1 calc PR A 1
H3C H 1.2878 0.2993 0.9314 0.193 Uiso 1.21(3) 1 calc PR A 1
C4 C 1.0879(12) 0.1585(12) 1.0020(8) 0.042(2) Uani 1 1 d . A .
H4A H 1.1210 0.2073 1.0945 0.063 Uiso 1 1 calc R . .
H4B H 1.0122 0.0757 0.9777 0.063 Uiso 1 1 calc R . .
H4C H 1.0595 0.2158 0.9795 0.063 Uiso 1 1 calc R . .
C5 C 1.2577(15) 0.0336(15) 0.9728(16) 0.103(4) Uiso 1 1 d . A .
H5A H 1.3321 0.0952 1.0454 0.155 Uiso 1 1 calc R . .
H5B H 1.2889 -0.0261 0.8999 0.155 Uiso 1 1 calc R . .
H5C H 1.1878 -0.0206 0.9967 0.155 Uiso 1 1 calc R . .
C6 C 0.6672(8) -0.1904(10) 0.7156(13) 0.067(4) Uani 0.93(3) 1 d P A 1
H6A H 0.5891 -0.2288 0.6476 0.080 Uiso 0.93(3) 1 calc PR A 1
H6B H 0.6462 -0.1306 0.7978 0.080 Uiso 0.93(3) 1 calc PR A 1
C7 C 0.6881(10) -0.2981(12) 0.7227(11) 0.048(3) Uani 1 1 d . . .
C8 C 0.8076(12) -0.2372(19) 0.8395(18) 0.117(6) Uani 1 1 d . A .
H8A H 0.8885 -0.2471 0.8061 0.176 Uiso 1 1 calc R . .
H8B H 0.7836 -0.2861 0.8858 0.176 Uiso 1 1 calc R . .
H8C H 0.8236 -0.1413 0.8977 0.176 Uiso 1 1 calc R . .
C9 C 0.5686(9) -0.3800(12) 0.7612(15) 0.096(6) Uani 0.90(3) 1 d P A 1
H9A H 0.6039 -0.3938 0.8264 0.145 Uiso 0.90(3) 1 calc PR A 1
H9B H 0.5186 -0.4677 0.6855 0.145 Uiso 0.90(3) 1 calc PR A 1
H9C H 0.5095 -0.3290 0.7955 0.145 Uiso 0.90(3) 1 calc PR A 1
C10 C 0.6780(16) -0.4110(13) 0.5898(10) 0.117(4) Uani 1 1 d . A .
H10A H 0.6001 -0.4279 0.5335 0.176 Uiso 1 1 calc R . .
H10B H 0.6687 -0.4929 0.5922 0.176 Uiso 1 1 calc R . .
H10C H 0.7585 -0.3856 0.5572 0.176 Uiso 1 1 calc R . .
C11 C 0.7914(11) -0.2017(8) 0.3205(9) 0.051(3) Uani 1 1 d . . .
H11A H 0.8744 -0.1927 0.2856 0.061 Uiso 1 1 calc R A 1
H11B H 0.7571 -0.1340 0.3221 0.061 Uiso 1 1 calc R A 1
C12 C 0.6830(10) -0.3510(10) 0.2266(9) 0.033(2) Uani 1 1 d . A .
C13 C 0.5430(13) -0.3492(17) 0.2776(11) 0.132(8) Uani 1 1 d . . .
H13A H 0.4758 -0.4404 0.2308 0.198 Uiso 1 1 calc R A .
H13B H 0.5124 -0.2879 0.2634 0.198 Uiso 1 1 calc R . .
H13C H 0.5569 -0.3180 0.3692 0.198 Uiso 1 1 calc R . .
C14 C 0.7187(13) -0.4532(8) 0.2285(7) 0.063(3) Uani 1 1 d . . .
H14A H 0.6489 -0.5413 0.1724 0.095 Uiso 1 1 calc R A .
H14B H 0.7290 -0.4365 0.3160 0.095 Uiso 1 1 calc R . .
H14C H 0.8029 -0.4527 0.1983 0.095 Uiso 1 1 calc R . .
C15 C 0.6573(13) -0.3674(10) 0.0958(8) 0.049(3) Uani 1 1 d . . .
H15A H 0.7310 -0.3848 0.0520 0.073 Uiso 1 1 calc R A .
H15B H 0.6500 -0.2846 0.1054 0.073 Uiso 1 1 calc R . .
H15C H 0.5741 -0.4434 0.0454 0.073 Uiso 1 1 calc R . .
C16 C 1.1627(12) -0.0945(11) 0.4308(11) 0.040(3) Uani 1 1 d . . .
H16A H 1.2245 -0.0717 0.5046 0.060 Uiso 1 1 calc R A 1
H16B H 1.1963 -0.1389 0.3524 0.060 Uiso 1 1 calc R A 1
H16C H 1.0752 -0.1557 0.4256 0.060 Uiso 1 1 calc R A 1
C17 C 1.1151(14) 0.0437(13) 0.2871(10) 0.056(3) Uani 1 1 d . . .
H17A H 1.0520 -0.0477 0.2283 0.084 Uiso 1 1 calc R A 1
H17B H 1.1989 0.0572 0.2556 0.084 Uiso 1 1 calc R A 1
H17C H 1.0776 0.1099 0.2923 0.084 Uiso 1 1 calc R A 1
C18 C 1.3036(10) 0.2104(11) 0.5527(11) 0.042(3) Uani 1 1 d . . .
H18A H 1.3030 0.2917 0.5537 0.063 Uiso 1 1 calc R A 1
H18B H 1.3805 0.1890 0.5183 0.063 Uiso 1 1 calc R A 1
H18C H 1.3095 0.2263 0.6400 0.063 Uiso 1 1 calc R A 1
C19 C 0.5211(9) 0.0035(9) 0.6426(9) 0.035(2) Uani 1 1 d . . .
H19A H 0.4849 0.0122 0.5740 0.052 Uiso 1 1 calc R A 1
H19B H 0.4557 0.0003 0.6977 0.052 Uiso 1 1 calc R A 1
H19C H 0.5408 -0.0798 0.6052 0.052 Uiso 1 1 calc R A 1
C20 C 0.6546(10) 0.3113(11) 0.7593(10) 0.030(2) Uani 1 1 d . . .
H20A H 0.7281 0.3933 0.8212 0.045 Uiso 1 1 calc R A 1
H20B H 0.5706 0.3143 0.7889 0.045 Uiso 1 1 calc R A 1
H20C H 0.6503 0.3056 0.6759 0.045 Uiso 1 1 calc R A 1
C21 C 0.7099(9) 0.1771(11) 0.9100(8) 0.034(2) Uani 1 1 d . . .
H21A H 0.7141 0.0934 0.9008 0.052 Uiso 1 1 calc R A 1
H21B H 0.6356 0.1960 0.9521 0.052 Uiso 1 1 calc R A 1
H21C H 0.7934 0.2518 0.9619 0.052 Uiso 1 1 calc R A 1
C22 C 0.6553(4) 0.1076(4) 0.3946(4) 0.0174(7) Uani 1 1 d . . .
H22A H 0.5823 0.1264 0.4410 0.021 Uiso 1 1 calc R A 1
H22B H 0.6503 0.0161 0.3728 0.021 Uiso 1 1 calc R A 1
C23 C 0.6338(8) 0.1087(10) 0.2733(9) 0.035(2) Uani 1 1 d . A .
C24 C 0.4996(8) -0.0172(8) 0.1784(6) 0.0513(19) Uani 1 1 d . . .
H24A H 0.5078 -0.1021 0.1617 0.077 Uiso 1 1 calc R A .
H24B H 0.4877 -0.0187 0.0975 0.077 Uiso 1 1 calc R . .
H24C H 0.4224 -0.0065 0.2189 0.077 Uiso 1 1 calc R . .
C25 C 0.7539(15) 0.0731(15) 0.1937(13) 0.062(3) Uani 1 1 d . . .
H25A H 0.8407 0.1364 0.2490 0.093 Uiso 1 1 calc R A .
H25B H 0.7455 0.0813 0.1178 0.093 Uiso 1 1 calc R . .
H25C H 0.7465 -0.0193 0.1674 0.093 Uiso 1 1 calc R . .
C26 C 0.6257(6) 0.2363(5) 0.2880(5) 0.0352(16) Uani 1.00(2) 1 d P A 1
H26A H 0.5508 0.2539 0.3298 0.053 Uiso 1.00(2) 1 calc PR A 1
H26B H 0.6122 0.2268 0.2035 0.053 Uiso 1.00(2) 1 calc PR A 1
H26C H 0.7086 0.3117 0.3404 0.053 Uiso 1.00(2) 1 calc PR A 1
C27 C 1.1463(13) 0.4677(10) 0.5454(11) 0.089(4) Uani 1 1 d . . .
H27A H 1.2353 0.4607 0.5499 0.107 Uiso 1 1 calc R A 1
H27B H 1.1403 0.5310 0.6337 0.107 Uiso 1 1 calc R A 1
C28 C 1.1436(13) 0.5344(11) 0.4672(10) 0.046(3) Uani 1 1 d . A .
C29 C 1.2559(8) 0.6618(7) 0.5201(7) 0.0540(19) Uani 1 1 d . . .
H29A H 1.2375 0.7177 0.4895 0.081 Uiso 1 1 calc R A .
H29B H 1.3363 0.6437 0.4927 0.081 Uiso 1 1 calc R . .
H29C H 1.2693 0.7095 0.6138 0.081 Uiso 1 1 calc R . .
C30 C 1.0232(10) 0.5904(9) 0.5501(11) 0.081(3) Uani 1 1 d . . .
H30A H 0.9821 0.6257 0.5082 0.121 Uiso 1 1 calc R A .
H30B H 1.0652 0.6619 0.6385 0.121 Uiso 1 1 calc R . .
H30C H 0.9548 0.5148 0.5502 0.121 Uiso 1 1 calc R . .
C31 C 1.0609(19) 0.4676(13) 0.3517(13) 0.167(11) Uani 1 1 d . . .
H31A H 1.1068 0.4929 0.2934 0.250 Uiso 1 1 calc R A .
H31B H 0.9811 0.4917 0.3629 0.250 Uiso 1 1 calc R . .
H31C H 1.0352 0.3701 0.3159 0.250 Uiso 1 1 calc R . .
C32 C 1.0323(8) 0.4361(10) 0.8828(8) 0.0343(19) Uani 1 1 d . . .
H32A H 1.0460 0.3621 0.8893 0.041 Uiso 1 1 calc R A 1
H32B H 0.9538 0.4511 0.9207 0.041 Uiso 1 1 calc R A 1
C33 C 1.1511(11) 0.5609(10) 0.9559(9) 0.033(2) Uani 1 1 d . A .
C34 C 1.2733(8) 0.5496(10) 0.9035(9) 0.051(2) Uani 1 1 d . . .
H34A H 1.2850 0.4681 0.8928 0.076 Uiso 1 1 calc R A .
H34B H 1.3504 0.6291 0.9627 0.076 Uiso 1 1 calc R . .
H34C H 1.2653 0.5441 0.8204 0.076 Uiso 1 1 calc R . .
C35 C 1.119(2) 0.6914(16) 0.9626(17) 0.103(5) Uani 1 1 d . . .
H35A H 1.0913 0.6706 0.8757 0.154 Uiso 1 1 calc R A .
H35B H 1.1997 0.7727 1.0050 0.154 Uiso 1 1 calc R . .
H35C H 1.0480 0.7068 1.0112 0.154 Uiso 1 1 calc R . .
C36 C 1.1690(16) 0.5929(16) 1.1042(12) 0.075(5) Uani 1 1 d . . .
H36A H 1.0827 0.5839 1.1314 0.113 Uiso 1 1 calc R A .
H36B H 1.2320 0.6851 1.1603 0.113 Uiso 1 1 calc R . .
H36C H 1.2030 0.5288 1.1092 0.113 Uiso 1 1 calc R . .

loop_
_atom_site_aniso_label
_atom_site_aniso_U_11
_atom_site_aniso_U_22
_atom_site_aniso_U_33
_atom_site_aniso_U_23
_atom_site_aniso_U_13
_atom_site_aniso_U_12
Ta1 0.02302(16) 0.01862(14) 0.01860(14) 0.00896(12) 0.00259(12) 0.00757(12)
Ta2 0.02388(16) 0.01753(13) 0.01817(14) 0.00859(11) 0.00221(12) 0.00655(12)
O1 0.052(5) 0.058(5) 0.024(3) 0.022(3) 0.007(3) 0.030(4)
O2 0.054(6) 0.020(4) 0.046(5) 0.024(4) 0.023(4) 0.006(4)
O3 0.050(4) 0.027(3) 0.021(3) 0.009(3) 0.007(3) 0.013(3)
O4 0.030(3) 0.047(4) 0.031(3) 0.018(3) -0.010(3) 0.012(3)
O5 0.055(6) 0.030(4) 0.034(4) 0.020(4) 0.004(3) 0.010(4)
O6 0.031(3) 0.014(3) 0.025(3) 0.007(2) -0.012(3) -0.004(2)
N1 0.029(4) 0.025(4) 0.036(5) 0.020(4) 0.019(3) 0.017(3)
N2 0.017(4) 0.013(3) 0.018(4) 0.005(3) -0.004(3) 0.000(3)
Si1 0.0211(13) 0.0216(11) 0.0355(15) 0.0171(11) 0.0131(11) 0.0093(10)
Si2 0.0291(15) 0.0326(13) 0.0170(12) 0.0107(11) 0.0063(10) 0.0136(12)
C1 0.032(4) 0.044(4) 0.035(4) 0.024(3) 0.000(3) 0.012(3)
C2 0.058(5) 0.028(4) 0.012(3) 0.012(3) -0.011(3) 0.007(4)
C3 0.064(6) 0.052(5) 0.216(16) 0.044(7) 0.027(7) -0.003(4)
C4 0.060(5) 0.062(6) 0.020(4) 0.022(4) 0.011(3) 0.039(5)
C6 0.036(4) 0.060(6) 0.137(10) 0.078(7) 0.012(5) 0.009(4)
C7 0.039(4) 0.040(5) 0.059(6) 0.037(4) -0.016(4) -0.015(4)
C8 0.054(5) 0.160(15) 0.173(15) 0.132(13) -0.020(6) 0.003(7)
C9 0.045(5) 0.096(9) 0.201(16) 0.128(11) 0.008(7) 0.002(5)
C10 0.158(12) 0.101(8) 0.075(7) 0.047(6) 0.021(7) 0.020(8)
C11 0.079(7) 0.012(3) 0.033(4) 0.009(3) -0.023(4) -0.016(3)
C12 0.033(4) 0.026(4) 0.023(3) 0.006(3) 0.006(3) 0.000(3)
C13 0.067(7) 0.143(12) 0.032(5) -0.014(5) 0.005(4) -0.051(6)
C14 0.129(9) 0.018(3) 0.019(3) -0.013(2) -0.026(4) 0.036(4)
C15 0.070(7) 0.030(5) 0.017(4) 0.000(3) -0.005(4) 0.001(5)
C16 0.044(5) 0.021(4) 0.041(5) 0.007(4) 0.008(4) 0.011(4)
C17 0.083(8) 0.057(6) 0.039(5) 0.023(5) 0.037(5) 0.038(6)
C18 0.038(5) 0.045(5) 0.060(6) 0.032(5) 0.018(4) 0.027(4)
C19 0.016(4) 0.031(4) 0.044(5) 0.019(3) -0.001(3) -0.008(3)
C20 0.026(4) 0.038(5) 0.038(5) 0.022(4) 0.011(3) 0.021(4)
C21 0.037(4) 0.057(6) 0.023(4) 0.028(4) 0.009(3) 0.021(4)
C22 0.0158(16) 0.0156(15) 0.0171(17) 0.0082(14) -0.0031(13) 0.0012(13)
C23 0.023(4) 0.034(4) 0.041(5) 0.012(4) 0.008(3) 0.010(3)
C24 0.055(4) 0.058(4) 0.030(3) 0.021(3) -0.021(3) 0.011(3)
C25 0.075(7) 0.053(6) 0.049(6) 0.023(5) 0.020(5) 0.014(5)
C26 0.049(3) 0.025(2) 0.027(3) 0.011(2) -0.015(2) 0.011(2)
C27 0.105(8) 0.048(5) 0.083(7) 0.049(5) -0.028(5) -0.036(5)
C28 0.072(6) 0.030(4) 0.048(5) 0.034(4) 0.012(4) 0.009(4)
C29 0.074(5) 0.036(3) 0.056(4) 0.028(3) 0.024(4) 0.017(3)
C30 0.084(6) 0.065(5) 0.125(8) 0.064(5) 0.039(6) 0.038(4)
C31 0.25(2) 0.080(8) 0.109(9) 0.083(8) -0.110(12) -0.078(10)
C32 0.033(4) 0.047(5) 0.029(4) 0.024(4) 0.010(3) 0.013(3)
C33 0.051(5) 0.018(3) 0.022(4) 0.002(3) -0.007(3) 0.015(3)
C34 0.022(3) 0.056(4) 0.055(5) 0.021(4) -0.009(3) 0.005(3)
C35 0.135(13) 0.075(8) 0.132(12) 0.077(9) 0.010(9) 0.036(8)
C36 0.084(10) 0.077(9) 0.052(7) 0.038(6) -0.026(6) 0.005(7)

loop_
_atom_type_symbol
_atom_type_description
_atom_type_scat_dispersion_real
_atom_type_scat_dispersion_imag
_atom_type_scat_source
C C 0.0033 0.0016 'International Tables Vol C Tables 4.2.6.8 and 6.1.1.4'
H H 0.0000 0.0000 'International Tables Vol C Tables 4.2.6.8 and 6.1.1.4'
N N 0.0061 0.0033 'International Tables Vol C Tables 4.2.6.8 and 6.1.1.4'
O O 0.0106 0.0060 'International Tables Vol C Tables 4.2.6.8 and 6.1.1.4'
Si Si 0.0817 0.0704 'International Tables Vol C Tables 4.2.6.8 and 6.1.1.4'
Ta Ta -0.7052 6.5227 'International Tables Vol C Tables 4.2.6.8 and 6.1.1.4'

loop_
_geom_angle_atom_site_label_1
_geom_angle_atom_site_label_2
_geom_angle_atom_site_label_3
_geom_angle
O3 Ta1 O2 89.7(4)
O3 Ta1 O1 122.9(3)
O2 Ta1 O1 93.2(4)
O3 Ta1 N2 118.9(3)
O2 Ta1 N2 99.1(5)
O1 Ta1 N2 116.9(3)
O3 Ta1 N1 89.7(3)
O2 Ta1 N1 176.7(5)
O1 Ta1 N1 89.9(4)
N2 Ta1 N1 78.4(4)
O4 Ta2 O5 93.5(4)
O4 Ta2 O6 121.8(3)
O5 Ta2 O6 88.8(4)
O4 Ta2 N1 118.7(4)
O5 Ta2 N1 98.2(5)
O6 Ta2 N1 118.4(4)
O4 Ta2 N2 90.0(4)
O5 Ta2 N2 175.8(4)
O6 Ta2 N2 87.4(3)
N1 Ta2 N2 82.1(4)
C1 O1 Ta1 151.7(7)
C6 O2 Ta1 162.9(9)
C11 O3 Ta1 136.4(6)
C22 O4 Ta2 148.1(6)
C27 O5 Ta2 142.6(9)
C32 O6 Ta2 141.7(6)
Si1 N1 Ta2 133.6(7)
Si1 N1 Ta1 125.8(6)
Ta2 N1 Ta1 100.1(4)
Si2 N2 Ta1 128.8(6)
Si2 N2 Ta2 131.1(6)
Ta1 N2 Ta2 99.5(5)
N1 Si1 C17 108.3(6)
N1 Si1 C18 108.9(5)
C17 Si1 C18 112.5(6)
N1 Si1 C16 110.2(5)
C17 Si1 C16 108.7(5)
C18 Si1 C16 108.2(5)
N2 Si2 C20 110.1(5)
N2 Si2 C21 111.8(5)
C20 Si2 C21 109.6(5)
N2 Si2 C19 110.8(4)
C20 Si2 C19 106.7(5)
C21 Si2 C19 107.7(4)
O1 C1 C2 114.0(7)
C4 C2 C3 117.8(10)
C4 C2 C1 108.7(8)
C3 C2 C1 115.9(9)
C4 C2 C5 112.6(8)
C3 C2 C5 105.1(10)
C1 C2 C5 94.2(8)
O2 C6 C7 113.6(9)
C10 C7 C6 109.5(10)
C10 C7 C9 97.6(10)
C6 C7 C9 114.1(10)
C10 C7 C8 123.7(14)
C6 C7 C8 109.7(10)
C9 C7 C8 101.6(9)
O3 C11 C12 113.1(8)
C14 C12 C15 115.3(8)
C14 C12 C11 112.5(9)
C15 C12 C11 108.0(8)
C14 C12 C13 110.4(11)
C15 C12 C13 104.1(10)
C11 C12 C13 105.7(9)
O4 C22 C23 114.0(6)
C26 C23 C22 115.9(7)
C26 C23 C24 109.0(6)
C22 C23 C24 109.5(7)
C26 C23 C25 109.5(8)
C22 C23 C25 108.7(7)
C24 C23 C25 103.4(8)
O5 C27 C28 121.4(9)
C31 C28 C29 126.7(9)
C31 C28 C27 121.7(9)
C29 C28 C27 110.4(9)
C31 C28 C30 92.5(13)
C29 C28 C30 100.6(8)
C27 C28 C30 87.1(9)
O6 C32 C33 111.7(7)
C34 C33 C32 113.2(8)
C34 C33 C35 111.0(10)
C32 C33 C35 109.2(10)
C34 C33 C36 111.1(9)
C32 C33 C36 106.5(10)
C35 C33 C36 105.4(10)

loop_
_geom_bond_atom_site_label_1
_geom_bond_atom_site_label_2
_geom_bond_distance
Ta1 O3 1.886(6)
Ta1 O2 1.898(9)
Ta1 O1 1.943(7)
Ta1 N2 1.979(12)
Ta1 N1 2.162(11)
Ta2 O4 1.866(6)
Ta2 O5 1.911(10)
Ta2 O6 1.915(6)
Ta2 N1 1.889(12)
Ta2 N2 2.094(11)
O1 C1 1.300(9)
O2 C6 1.428(12)
O3 C11 1.392(11)
O4 C22 1.378(7)
O5 C27 1.392(13)
O6 C32 1.416(10)
N1 Si1 1.765(11)
N2 Si2 1.728(12)
Si1 C17 1.835(12)
Si1 C18 1.830(11)
Si1 C16 1.867(11)
Si2 C20 1.861(10)
Si2 C21 1.888(8)
Si2 C19 1.904(8)
C1 C2 1.574(11)
C2 C4 1.465(15)
C2 C3 1.482(13)
C2 C5 1.638(16)
C6 C7 1.401(14)
C7 C10 1.474(16)
C7 C9 1.555(13)
C7 C8 1.575(14)
C11 C12 1.583(12)
C12 C14 1.385(13)
C12 C15 1.483(13)
C12 C13 1.603(18)
C22 C23 1.465(10)
C23 C26 1.467(11)
C23 C24 1.596(11)
C23 C25 1.626(17)
C27 C28 1.488(13)
C28 C31 1.333(14)
C28 C29 1.429(13)
C28 C30 1.714(16)
C32 C33 1.452(13)
C33 C34 1.451(15)
C33 C35 1.648(16)
C33 C36 1.611(15)
